data_8103963
loop_
_publ_author_name
'Meyer, G.'
'Hinz, D.J.'
'Floerke, U.'

_publ_section_title
;
 Crystal structure cesium titanium tribromide
;
_journal_name_full 'Zeitschrift fuer Kristallographie (149,1979-)'
_journal_page_first 370
_journal_page_last 371
_journal_volume 208
_journal_year 1993
_chemical_formula_sum 'Br3 Cs Ti'
_chemical_name_systematic 'Cs Ti Br3'
_space_group_IT_number 194
_symmetry_space_group_name_Hall '-P 6c 2c'
_symmetry_space_group_name_H-M 'P 63/m m c'
_cell_angle_alpha 90
_cell_angle_beta 90
_cell_angle_gamma 120
_cell_formula_units_Z 2
_cell_length_a 7.656
_cell_length_b 7.656
_cell_length_c 6.357
_cell_volume 322.691
_citation_journal_id_ASTM ZEKRDZ
_cod_data_source_file Meyer_ZEKRDZ_1993_1073.cif
_cod_data_source_block Br3Cs1Ti1
_cod_original_cell_volume 322.6909
_cod_original_formula_sum 'Br3 Cs1 Ti1'
_cod_database_code 8103963

loop_
_symmetry_equiv_pos_as_xyz
x,y,z
x-y,x,z+1/2
-y,x-y,z
-x,-y,z+1/2
-x+y,-x,z
y,-x+y,z+1/2
-y,-x,-z+1/2
x-y,-y,-z
x,x-y,-z+1/2
y,x,-z
-x+y,y,-z+1/2
-x,-x+y,-z
-x,-y,-z
-x+y,-x,-z-1/2
y,-x+y,-z
x,y,-z-1/2
x-y,x,-z
-y,x-y,-z-1/2
y,x,z-1/2
-x+y,y,z
-x,-x+y,z-1/2
-y,-x,z
x-y,-y,z-1/2
x,x-y,z

loop_
_atom_site_label
_atom_site_type_symbol
_atom_site_fract_x
_atom_site_fract_y
_atom_site_fract_z
_atom_site_occupancy
_atom_site_U_iso_or_equiv
Br1 Br-1 0.163 0.326 0.25 1 0.0
Ti1 Ti+2 0 0 0 1 0.0
Cs1 Cs+1 0.3333 0.6667 0.75 1 0.0
